data_1523239
loop_
_publ_author_name
'Belyavina, N.N.'
'Shevchenko, I.P.'
'Markiv, V.Ya.'
'Suprunenko, P.A.'

_publ_section_title
;
 Magnetic and X-ray diffraction investigations of the (Zr, Ti)5 Ga3, (Hf,
 Ti)5 Ga3 and (Hf, Nb)5 Ga3 solid solutions
;
_journal_name_full Metallofizkika
_journal_page_first 105
_journal_page_last 108
_journal_volume 4
_journal_year 1982
_chemical_formula_sum 'Ga3 Ti3 Zr2'
_space_group_IT_number 193
_symmetry_space_group_name_Hall '-P 6c 2'
_symmetry_space_group_name_H-M 'P 63/m c m'
_cell_angle_alpha 90
_cell_angle_beta 90
_cell_angle_gamma 120
_cell_formula_units_Z 2
_cell_length_a 7.823
_cell_length_b 7.823
_cell_length_c 5.437
_cell_volume 288.162
_citation_journal_id_ASTM MANFDD
_cod_data_source_file Belyavina_MANFDD_1982_389.cif
_cod_data_source_block Ga3Ti3Zr2
_cod_original_cell_volume 288.1619
_cod_database_code 1523239

loop_
_symmetry_equiv_pos_as_xyz
x,y,z
x-y,x,z+1/2
-y,x-y,z
-x,-y,z+1/2
-x+y,-x,z
y,-x+y,z+1/2
-y,-x,-z
x-y,-y,-z+1/2
x,x-y,-z
y,x,-z+1/2
-x+y,y,-z
-x,-x+y,-z+1/2
-x,-y,-z
-x+y,-x,-z-1/2
y,-x+y,-z
x,y,-z-1/2
x-y,x,-z
-y,x-y,-z-1/2
y,x,z
-x+y,y,z-1/2
-x,-x+y,z
-y,-x,z-1/2
x-y,-y,z
x,x-y,z-1/2

loop_
_atom_site_label
_atom_site_type_symbol
_atom_site_fract_x
_atom_site_fract_y
_atom_site_fract_z
_atom_site_occupancy
_atom_site_U_iso_or_equiv
Zr1 Zr 0.3333 0.6667 0 0.4 0.0
Ga1 Ga 0.598 0 0.25 1 0.0
Ti1 Ti 0.3333 0.6667 0 0.6 0.0
Zr2 Zr 0.23 0 0.25 0.4 0.0
Ti2 Ti 0.23 0 0.25 0.6 0.0
